data_7107401
loop_
_publ_author_name
'Bor-Cherng Hong'
'Che-Sheng Hsu'
'Gene-Hsiang Lee'

_publ_section_title
;
 Enantioselective total synthesis of (+)-galbulin via organocatalytic
 domino Michael-Michael-aldol condensation
;
_journal_name_full Chem.Commun.
_journal_page_first 2385
_journal_paper_doi 10.1039/c2cc16682h
_journal_volume 48
_journal_year 2012
_chemical_absolute_configuration ad
_chemical_formula_sum 'C20 H25 O4.5'
_chemical_formula_weight 337.40
_chemical_name_systematic
;
?
;
_space_group_IT_number 4
_symmetry_cell_setting monoclinic
_symmetry_space_group_name_Hall 'P 2yb'
_symmetry_space_group_name_H-M 'P 1 21 1'
_atom_sites_solution_hydrogens geom
_atom_sites_solution_primary direct
_atom_sites_solution_secondary difmap
_audit_creation_method SHELXL-97
_cell_angle_alpha 90.00
_cell_angle_beta 111.551(1)
_cell_angle_gamma 90.00
_cell_formula_units_Z 4
_cell_length_a 13.2097(7)
_cell_length_b 8.5716(5)
_cell_length_c 17.6477(9)
_cell_measurement_reflns_used 2339
_cell_measurement_temperature 295(2)
_cell_measurement_theta_max 19.64
_cell_measurement_theta_min 2.43
_cell_volume 1858.52(17)
_computing_cell_refinement 'Bruker SAINT'
_computing_data_collection 'Bruker SMART'
_computing_data_reduction 'Bruker SAINT'
_computing_molecular_graphics 'Bruker SHELXTL'
_computing_publication_material 'Bruker SHELXTL'
_computing_structure_refinement 'SHELXL-97 (Sheldrick, 1997)'
_computing_structure_solution 'SHELXS-97 (Sheldrick, 1990)'
_diffrn_ambient_temperature 295(2)
_diffrn_measured_fraction_theta_full 0.998
_diffrn_measured_fraction_theta_max 0.998
_diffrn_measurement_device_type 'BRUKER SMART APEXCCD area detector'
_diffrn_measurement_method 'omega scans'
_diffrn_radiation_monochromator graphite
_diffrn_radiation_source 'fine-focus sealed tube'
_diffrn_radiation_type MoK\a
_diffrn_radiation_wavelength 0.71073
_diffrn_reflns_av_R_equivalents 0.0397
_diffrn_reflns_av_sigmaI/netI 0.0657
_diffrn_reflns_limit_h_max 17
_diffrn_reflns_limit_h_min -17
_diffrn_reflns_limit_k_max 11
_diffrn_reflns_limit_k_min -11
_diffrn_reflns_limit_l_max 20
_diffrn_reflns_limit_l_min -22
_diffrn_reflns_number 18649
_diffrn_reflns_theta_full 27.50
_diffrn_reflns_theta_max 27.50
_diffrn_reflns_theta_min 1.24
_exptl_absorpt_coefficient_mu 0.084
_exptl_absorpt_correction_T_max 0.9916
_exptl_absorpt_correction_T_min 0.9590
_exptl_absorpt_correction_type multi-scan
_exptl_crystal_colour colorless
_exptl_crystal_density_diffrn 1.206
_exptl_crystal_density_meas ?
_exptl_crystal_density_method 'not measured'
_exptl_crystal_description plate
_exptl_crystal_F_000 724
_exptl_crystal_size_max 0.50
_exptl_crystal_size_mid 0.30
_exptl_crystal_size_min 0.10
_refine_diff_density_max 0.155
_refine_diff_density_min -0.153
_refine_diff_density_rms 0.030
_refine_ls_abs_structure_details 'Flack H D (1983), Acta Cryst. A39, 876-881'
_refine_ls_abs_structure_Flack 0.3(11)
_refine_ls_extinction_method none
_refine_ls_goodness_of_fit_ref 1.042
_refine_ls_hydrogen_treatment constr
_refine_ls_matrix_type full
_refine_ls_number_parameters 448
_refine_ls_number_reflns 8488
_refine_ls_number_restraints 1
_refine_ls_restrained_S_all 1.042
_refine_ls_R_factor_all 0.1072
_refine_ls_R_factor_gt 0.0627
_refine_ls_shift/su_max 0.000
_refine_ls_shift/su_mean 0.000
_refine_ls_structure_factor_coef Fsqd
_refine_ls_weighting_details 'calc w=1/[\s^2^(Fo^2^)+(0.0463P)^2^+0.0828P] where P=(Fo^2^+2Fc^2^)/3'
_refine_ls_weighting_scheme calc
_refine_ls_wR_factor_gt 0.1149
_refine_ls_wR_factor_ref 0.1334
_reflns_number_gt 5384
_reflns_number_total 8488
_reflns_threshold_expression >2sigma(I)
_cod_data_source_file c2cc16682h.txt
_cod_data_source_block ic14155
_cod_depositor_comments
;
The following automatic conversions were performed:

'_exptl_crystal_density_meas' value 'not_measured' was changed to '?'
- the value is perceived as not measured.

Automatic conversion script
Id: cif_fix_values 3008 2015-01-20 13:52:24Z robertas 
;
_cod_original_sg_symbol_H-M P2(1)
_cod_original_formula_sum 'C20 H25 O4.50'
_cod_database_code 7107401

loop_
_symmetry_equiv_pos_as_xyz
'x, y, z'
'-x, y+1/2, -z'

loop_
_atom_site_label
_atom_site_type_symbol
_atom_site_fract_x
_atom_site_fract_y
_atom_site_fract_z
_atom_site_U_iso_or_equiv
_atom_site_adp_type
_atom_site_occupancy
_atom_site_symmetry_multiplicity
_atom_site_calc_flag
_atom_site_refinement_flags
C1 C 0.1378(2) 0.7082(3) 0.61171(17) 0.0470(7) Uani 1 1 d .
H1 H 0.1560 0.8150 0.6320 0.056 Uiso 1 1 calc R
C2 C 0.2440(2) 0.6188(4) 0.62701(18) 0.0531(7) Uani 1 1 d .
H2 H 0.2242 0.5144 0.6036 0.064 Uiso 1 1 calc R
C3 C 0.3076(2) 0.5981(4) 0.71818(18) 0.0584(8) Uani 1 1 d .
H3A H 0.3708 0.5333 0.7259 0.070 Uiso 1 1 calc R
H3B H 0.3332 0.6992 0.7423 0.070 Uiso 1 1 calc R
C4 C 0.2397(2) 0.5241(4) 0.76170(17) 0.0490(7) Uani 1 1 d .
H4 H 0.2176 0.4205 0.7379 0.059 Uiso 1 1 calc R
C5 C 0.1358(2) 0.6189(3) 0.74697(15) 0.0438(6) Uani 1 1 d .
H5 H 0.1573 0.7241 0.7687 0.053 Uiso 1 1 calc R
C6 C 0.0675(2) 0.6338(3) 0.65508(15) 0.0435(6) Uani 1 1 d .
H6 H 0.0499 0.5276 0.6336 0.052 Uiso 1 1 calc R
C7 C -0.0394(2) 0.7187(3) 0.63654(16) 0.0434(7) Uani 1 1 d .
C8 C 0.3140(3) 0.6941(5) 0.5851(2) 0.0783(11) Uani 1 1 d .
H8A H 0.3765 0.6300 0.5928 0.117 Uiso 1 1 calc R
H8B H 0.3372 0.7954 0.6082 0.117 Uiso 1 1 calc R
H8C H 0.2722 0.7046 0.5279 0.117 Uiso 1 1 calc R
C9 C 0.3012(2) 0.5024(4) 0.85220(18) 0.0630(9) Uani 1 1 d .
H9A H 0.3641 0.4367 0.8601 0.076 Uiso 1 1 calc R
H9B H 0.3276 0.6031 0.8765 0.076 Uiso 1 1 calc R
C10 C 0.2341(3) 0.4306(4) 0.8956(2) 0.0638(9) Uani 1 1 d .
C11 C 0.1170(3) 0.4593(4) 0.85910(19) 0.0626(9) Uani 1 1 d .
H11 H 0.0718 0.4148 0.8830 0.075 Uiso 1 1 calc R
C12 C 0.0728(2) 0.5468(4) 0.79304(18) 0.0532(8) Uani 1 1 d .
H12 H -0.0019 0.5642 0.7743 0.064 Uiso 1 1 calc R
C13 C -0.1367(2) 0.6430(4) 0.59808(16) 0.0524(7) Uani 1 1 d .
H13 H -0.1360 0.5385 0.5841 0.063 Uiso 1 1 calc R
C14 C -0.2365(2) 0.7191(4) 0.57947(18) 0.0574(8) Uani 1 1 d .
H14 H -0.3011 0.6654 0.5531 0.069 Uiso 1 1 calc R
C15 C -0.2391(2) 0.8716(4) 0.59989(17) 0.0516(7) Uani 1 1 d .
C16 C -0.1407(2) 0.9511(3) 0.64047(17) 0.0488(7) Uani 1 1 d .
C17 C -0.0426(2) 0.8756(3) 0.65795(17) 0.0470(7) Uani 1 1 d .
H17 H 0.0220 0.9292 0.6842 0.056 Uiso 1 1 calc R
O18 O 0.2736(2) 0.3558(3) 0.95790(14) 0.0858(8) Uani 1 1 d .
C19 C 0.0722(3) 0.7152(4) 0.52244(19) 0.0602(8) Uani 1 1 d .
H19 H 0.0536 0.6205 0.4952 0.072 Uiso 1 1 calc R
O20 O 0.0413(2) 0.8310(3) 0.48257(16) 0.0894(8) Uani 1 1 d .
O21 O -0.33075(15) 0.9594(3) 0.58564(14) 0.0708(7) Uani 1 1 d .
C22 C -0.4324(2) 0.8903(5) 0.5383(3) 0.0976(14) Uani 1 1 d .
H22A H -0.4439 0.7990 0.5656 0.146 Uiso 1 1 calc R
H22B H -0.4318 0.8616 0.4859 0.146 Uiso 1 1 calc R
H22C H -0.4899 0.9638 0.5315 0.146 Uiso 1 1 calc R
O23 O -0.15242(16) 1.1035(3) 0.65831(14) 0.0685(6) Uani 1 1 d .
C24 C -0.0579(2) 1.1903(4) 0.7019(2) 0.0680(9) Uani 1 1 d .
H24A H -0.0104 1.1920 0.6718 0.102 Uiso 1 1 calc R
H24B H -0.0211 1.1427 0.7540 0.102 Uiso 1 1 calc R
H24C H -0.0781 1.2951 0.7094 0.102 Uiso 1 1 calc R
C1' C 0.6936(2) 0.1478(4) 0.88318(18) 0.0512(7) Uani 1 1 d .
H1' H 0.6964 0.1150 0.9371 0.061 Uiso 1 1 calc R
C2' C 0.8115(2) 0.1490(4) 0.88430(19) 0.0598(8) Uani 1 1 d .
H2' H 0.8092 0.1879 0.8315 0.072 Uiso 1 1 calc R
C3' C 0.8548(2) -0.0168(4) 0.8944(2) 0.0611(9) Uani 1 1 d .
H3'1 H 0.9270 -0.0162 0.8921 0.073 Uiso 1 1 calc R
H3'2 H 0.8612 -0.0549 0.9477 0.073 Uiso 1 1 calc R
C4' C 0.7834(2) -0.1276(4) 0.83014(18) 0.0537(8) Uani 1 1 d .
H4' H 0.7797 -0.0895 0.7768 0.064 Uiso 1 1 calc R
C5' C 0.6681(2) -0.1299(4) 0.83032(17) 0.0473(7) Uani 1 1 d .
H5' H 0.6722 -0.1688 0.8836 0.057 Uiso 1 1 calc R
C6' C 0.6187(2) 0.0338(4) 0.81945(17) 0.0484(7) Uani 1 1 d .
H6' H 0.6124 0.0713 0.7655 0.058 Uiso 1 1 calc R
C7' C 0.5038(2) 0.0336(3) 0.82265(17) 0.0477(7) Uani 1 1 d .
C8' C 0.8863(3) 0.2550(5) 0.9501(2) 0.0827(11) Uani 1 1 d .
H8'1 H 0.9578 0.2533 0.9480 0.124 Uiso 1 1 calc R
H8'2 H 0.8899 0.2191 1.0026 0.124 Uiso 1 1 calc R
H8'3 H 0.8584 0.3596 0.9415 0.124 Uiso 1 1 calc R
C9' C 0.8266(3) -0.2939(4) 0.8402(2) 0.0700(10) Uani 1 1 d .
H9'1 H 0.8992 -0.2937 0.8386 0.084 Uiso 1 1 calc R
H9'2 H 0.8318 -0.3330 0.8930 0.084 Uiso 1 1 calc R
C10' C 0.7560(3) -0.4003(4) 0.7756(2) 0.0656(9) Uani 1 1 d .
C11' C 0.6402(3) -0.3606(4) 0.7409(2) 0.0674(9) Uani 1 1 d .
H11' H 0.5938 -0.4217 0.6989 0.081 Uiso 1 1 calc R
C12' C 0.5999(2) -0.2411(4) 0.7673(2) 0.0603(9) Uani 1 1 d .
H12' H 0.5250 -0.2253 0.7455 0.072 Uiso 1 1 calc R
C13' C 0.4868(2) -0.0101(4) 0.89154(18) 0.0579(8) Uani 1 1 d .
H13' H 0.5456 -0.0408 0.9374 0.069 Uiso 1 1 calc R
C14' C 0.3822(2) -0.0094(4) 0.89398(19) 0.0597(8) Uani 1 1 d .
H14' H 0.3721 -0.0381 0.9415 0.072 Uiso 1 1 calc R
C15' C 0.2949(2) 0.0330(4) 0.82688(17) 0.0474(7) Uani 1 1 d .
C16' C 0.3111(2) 0.0769(3) 0.75528(17) 0.0470(7) Uani 1 1 d .
C17' C 0.4145(2) 0.0777(3) 0.75405(17) 0.0482(7) Uani 1 1 d .
H17' H 0.4252 0.1081 0.7069 0.058 Uiso 1 1 calc R
O18' O 0.79225(19) -0.5185(3) 0.75535(16) 0.0837(8) Uani 1 1 d .
C19' C 0.6464(3) 0.3079(4) 0.8673(2) 0.0709(10) Uani 1 1 d .
H19' H 0.6188 0.3400 0.8132 0.085 Uiso 1 1 calc R
O20' O 0.6403(3) 0.3988(4) 0.9160(2) 0.1248(12) Uani 1 1 d .
O21' O 0.18987(16) 0.0355(3) 0.82218(13) 0.0697(6) Uani 1 1 d .
C22' C 0.1718(3) -0.0083(6) 0.8939(2) 0.0880(12) Uani 1 1 d .
H22D H 0.0955 -0.0013 0.8842 0.132 Uiso 1 1 calc R
H22E H 0.2116 0.0604 0.9377 0.132 Uiso 1 1 calc R
H22F H 0.1961 -0.1135 0.9082 0.132 Uiso 1 1 calc R
O23' O 0.21775(15) 0.1157(3) 0.69083(12) 0.0617(6) Uani 1 1 d .
C24' C 0.2303(3) 0.1572(4) 0.6168(2) 0.0762(11) Uani 1 1 d .
H24D H 0.1609 0.1866 0.5771 0.114 Uiso 1 1 calc R
H24E H 0.2586 0.0698 0.5969 0.114 Uiso 1 1 calc R
H24F H 0.2799 0.2434 0.6264 0.114 Uiso 1 1 calc R
O1S O 0.6337(2) 0.2842(4) 0.6310(2) 0.1540(17) Uani 1 1 d .
H1SA H 0.6742 0.1971 0.6315 0.231 Uiso 1 1 d R
H1SB H 0.6827 0.3342 0.6754 0.231 Uiso 1 1 d R

loop_
_atom_site_aniso_label
_atom_site_aniso_U_11
_atom_site_aniso_U_22
_atom_site_aniso_U_33
_atom_site_aniso_U_23
_atom_site_aniso_U_13
_atom_site_aniso_U_12
C1 0.0463(16) 0.0400(15) 0.0567(18) -0.0026(14) 0.0211(14) -0.0019(13)
C2 0.0504(17) 0.0511(18) 0.0635(19) -0.0031(16) 0.0276(15) 0.0032(15)
C3 0.0394(16) 0.070(2) 0.069(2) 0.0008(18) 0.0229(14) 0.0080(15)
C4 0.0432(15) 0.0507(17) 0.0522(17) 0.0003(15) 0.0165(13) 0.0057(14)
C5 0.0409(15) 0.0431(16) 0.0468(16) -0.0060(13) 0.0154(12) -0.0012(13)
C6 0.0405(14) 0.0410(15) 0.0472(16) -0.0045(13) 0.0139(12) -0.0012(12)
C7 0.0437(16) 0.0431(16) 0.0424(16) -0.0018(13) 0.0149(13) -0.0019(13)
C8 0.065(2) 0.096(3) 0.089(3) 0.009(2) 0.046(2) 0.006(2)
C9 0.0468(17) 0.072(2) 0.060(2) 0.0002(18) 0.0075(15) 0.0096(17)
C10 0.073(2) 0.061(2) 0.048(2) -0.0058(17) 0.0114(17) -0.0014(17)
C11 0.063(2) 0.076(2) 0.0499(19) -0.0002(18) 0.0227(16) -0.0067(18)
C12 0.0459(16) 0.060(2) 0.0532(18) -0.0053(16) 0.0183(14) -0.0008(15)
C13 0.0497(17) 0.0520(18) 0.0505(17) -0.0072(15) 0.0124(13) -0.0043(15)
C14 0.0401(17) 0.066(2) 0.0550(19) -0.0081(17) 0.0041(14) -0.0090(15)
C15 0.0360(15) 0.063(2) 0.0504(17) 0.0005(16) 0.0096(13) 0.0033(15)
C16 0.0445(17) 0.0453(17) 0.0540(18) -0.0062(15) 0.0150(14) -0.0009(13)
C17 0.0348(14) 0.0458(16) 0.0569(18) -0.0075(14) 0.0127(12) -0.0052(13)
O18 0.0973(18) 0.0980(19) 0.0483(14) 0.0126(14) 0.0104(13) 0.0059(16)
C19 0.065(2) 0.062(2) 0.061(2) 0.0022(19) 0.0318(17) -0.0010(18)
O20 0.108(2) 0.0788(18) 0.0796(17) 0.0299(15) 0.0318(15) 0.0133(15)
O21 0.0346(11) 0.0782(16) 0.0877(16) -0.0049(14) 0.0084(11) 0.0072(11)
C22 0.0392(19) 0.101(3) 0.128(3) 0.002(3) 0.002(2) 0.002(2)
O23 0.0448(12) 0.0510(13) 0.0996(17) -0.0153(13) 0.0147(11) 0.0075(10)
C24 0.0556(19) 0.0466(18) 0.093(3) -0.0183(18) 0.0173(18) 0.0028(16)
C1' 0.0456(16) 0.0605(19) 0.0506(17) 0.0018(15) 0.0211(13) -0.0011(15)
C2' 0.0465(17) 0.077(2) 0.060(2) -0.0035(18) 0.0246(15) -0.0116(17)
C3' 0.0337(15) 0.079(2) 0.073(2) -0.0071(19) 0.0230(15) -0.0019(16)
C4' 0.0388(15) 0.069(2) 0.0571(19) -0.0039(17) 0.0221(14) 0.0037(16)
C5' 0.0369(14) 0.0573(18) 0.0508(17) 0.0022(15) 0.0198(13) 0.0029(14)
C6' 0.0390(15) 0.0619(19) 0.0447(16) 0.0047(15) 0.0159(13) 0.0040(14)
C7' 0.0409(15) 0.0532(17) 0.0473(17) -0.0005(14) 0.0142(13) 0.0065(14)
C8' 0.058(2) 0.095(3) 0.094(3) -0.019(2) 0.027(2) -0.021(2)
C9' 0.0427(18) 0.083(2) 0.084(2) -0.014(2) 0.0228(17) 0.0072(18)
C10' 0.063(2) 0.063(2) 0.079(2) 0.0058(19) 0.0354(19) 0.0124(19)
C11' 0.060(2) 0.065(2) 0.071(2) -0.0077(19) 0.0175(17) -0.0017(18)
C12' 0.0388(16) 0.067(2) 0.072(2) -0.0055(18) 0.0171(16) 0.0042(15)
C13' 0.0396(16) 0.082(2) 0.0513(18) 0.0093(17) 0.0162(13) 0.0081(16)
C14' 0.0499(18) 0.075(2) 0.0588(19) 0.0043(17) 0.0258(15) 0.0011(17)
C15' 0.0290(14) 0.0551(18) 0.0571(19) -0.0043(15) 0.0147(13) 0.0041(13)
C16' 0.0414(16) 0.0427(16) 0.0543(18) -0.0090(14) 0.0146(13) 0.0017(12)
C17' 0.0465(16) 0.0478(16) 0.0509(17) 0.0006(14) 0.0184(13) 0.0037(13)
O18' 0.0781(17) 0.0724(17) 0.107(2) -0.0122(15) 0.0413(15) 0.0158(14)
C19' 0.066(2) 0.068(2) 0.080(3) -0.005(2) 0.0287(19) -0.0039(19)
O20' 0.166(3) 0.092(2) 0.116(3) -0.027(2) 0.052(2) 0.031(2)
O21' 0.0420(11) 0.0977(18) 0.0721(15) -0.0003(14) 0.0242(10) 0.0039(12)
C22' 0.061(2) 0.124(4) 0.096(3) 0.007(3) 0.049(2) -0.004(2)
O23' 0.0463(12) 0.0770(15) 0.0518(12) 0.0029(12) 0.0063(10) 0.0120(11)
C24' 0.077(2) 0.083(3) 0.055(2) 0.0137(19) 0.0084(18) 0.013(2)
O1S 0.102(2) 0.148(3) 0.156(3) -0.056(3) -0.018(2) 0.063(2)

loop_
_atom_type_symbol
_atom_type_description
_atom_type_scat_dispersion_real
_atom_type_scat_dispersion_imag
_atom_type_scat_source
C C 0.0033 0.0016 'International Tables Vol C Tables 4.2.6.8 and 6.1.1.4'
H H 0.0000 0.0000 'International Tables Vol C Tables 4.2.6.8 and 6.1.1.4'
O O 0.0106 0.0060 'International Tables Vol C Tables 4.2.6.8 and 6.1.1.4'

loop_
_geom_angle_atom_site_label_1
_geom_angle_atom_site_label_2
_geom_angle_atom_site_label_3
_geom_angle
C19 C1 C2 110.1(2)
C19 C1 C6 108.6(2)
C2 C1 C6 112.6(2)
C8 C2 C3 111.3(3)
C8 C2 C1 112.4(3)
C3 C2 C1 110.9(2)
C4 C3 C2 112.5(2)
C9 C4 C3 113.4(2)
C9 C4 C5 110.1(2)
C3 C4 C5 110.6(2)
C12 C5 C4 109.3(2)
C12 C5 C6 112.2(2)
C4 C5 C6 111.3(2)
C7 C6 C1 112.2(2)
C7 C6 C5 113.9(2)
C1 C6 C5 109.2(2)
C13 C7 C17 118.0(3)
C13 C7 C6 120.5(3)
C17 C7 C6 121.4(2)
C10 C9 C4 113.6(3)
O18 C10 C11 121.5(3)
O18 C10 C9 122.7(3)
C11 C10 C9 115.8(3)
C12 C11 C10 122.3(3)
C11 C12 C5 124.0(3)
C7 C13 C14 121.7(3)
C15 C14 C13 120.0(3)
C14 C15 O21 125.9(3)
C14 C15 C16 119.4(3)
O21 C15 C16 114.6(3)
O23 C16 C17 125.1(3)
O23 C16 C15 114.7(3)
C17 C16 C15 120.2(3)
C16 C17 C7 120.7(3)
O20 C19 C1 126.4(3)
C15 O21 C22 117.3(3)
C16 O23 C24 118.5(2)
C19' C1' C6' 109.5(3)
C19' C1' C2' 110.2(3)
C6' C1' C2' 112.7(2)
C3' C2' C8' 111.1(3)
C3' C2' C1' 109.2(3)
C8' C2' C1' 112.4(3)
C4' C3' C2' 113.3(3)
C3' C4' C9' 113.4(3)
C3' C4' C5' 110.8(2)
C9' C4' C5' 108.6(3)
C12' C5' C4' 109.7(2)
C12' C5' C6' 112.3(2)
C4' C5' C6' 111.6(2)
C5' C6' C7' 112.1(2)
C5' C6' C1' 111.1(2)
C7' C6' C1' 110.5(2)
C13' C7' C17' 118.9(3)
C13' C7' C6' 121.2(2)
C17' C7' C6' 119.9(2)
C10' C9' C4' 112.5(3)
O18' C10' C11' 122.0(3)
O18' C10' C9' 121.7(3)
C11' C10' C9' 116.2(3)
C12' C11' C10' 122.0(3)
C11' C12' C5' 123.3(3)
C7' C13' C14' 120.9(3)
C15' C14' C13' 120.3(3)
O21' C15' C14' 125.1(3)
O21' C15' C16' 115.4(2)
C14' C15' C16' 119.5(2)
C17' C16' O23' 125.4(3)
C17' C16' C15' 119.7(2)
O23' C16' C15' 114.9(2)
C16' C17' C7' 120.8(3)
O20' C19' C1' 127.2(4)
C15' O21' C22' 116.3(2)
C16' O23' C24' 116.7(2)

loop_
_geom_bond_atom_site_label_1
_geom_bond_atom_site_label_2
_geom_bond_distance
C1 C19 1.494(4)
C1 C2 1.533(4)
C1 C6 1.542(4)
C2 C8 1.523(4)
C2 C3 1.527(4)
C3 C4 1.518(4)
C4 C9 1.514(4)
C4 C5 1.533(4)
C5 C12 1.494(4)
C5 C6 1.544(3)
C6 C7 1.513(4)
C7 C13 1.376(4)
C7 C17 1.402(4)
C9 C10 1.500(5)
C10 O18 1.213(4)
C10 C11 1.462(4)
C11 C12 1.327(4)
C13 C14 1.398(4)
C14 C15 1.360(4)
C15 O21 1.368(3)
C15 C16 1.408(4)
C16 O23 1.366(3)
C16 C17 1.378(4)
C19 O20 1.198(4)
O21 C22 1.423(4)
O23 C24 1.413(3)
C1' C19' 1.490(5)
C1' C6' 1.543(4)
C1' C2' 1.551(4)
C2' C3' 1.518(5)
C2' C8' 1.519(4)
C3' C4' 1.513(4)
C4' C9' 1.521(5)
C4' C5' 1.524(3)
C5' C12' 1.490(4)
C5' C6' 1.529(4)
C6' C7' 1.540(4)
C7' C13' 1.367(4)
C7' C17' 1.397(4)
C9' C10' 1.490(5)
C10' O18' 1.228(4)
C10' C11' 1.463(4)
C11' C12' 1.316(4)
C13' C14' 1.399(4)
C14' C15' 1.364(4)
C15' O21' 1.359(3)
C15' C16' 1.408(4)
C16' C17' 1.375(4)
C16' O23' 1.376(3)
C19' O20' 1.185(4)
O21' C22' 1.422(4)
O23' C24' 1.421(4)
